data_7251018
loop_
_publ_author_name
'Jia, Longxia'
'Liu, Hongling'
'Shi, Weiwei'
'Xu, Yingru'
'Sun, Ruihan'
'Zuo, Jia'
'Wang, Bin'
'Huang, Jianjian'
'Zhong, Fangrui'
'Wang, Dangui'

_publ_section_title
;
 A bifunctional recyclable Gemini surfactant catalyst for oxidative
 nitroso Diels--Alder reactions in water
;
_journal_issue 43
_journal_name_full 'Green Chemistry'
_journal_page_first 13885
_journal_page_last 13892
_journal_paper_doi 10.1039/D5GC03912F
_journal_volume 27
_journal_year 2025
_chemical_formula_moiety 'C13 H13 Br2 N O2'
_chemical_formula_sum 'C13 H13 Br2 N O2'
_chemical_formula_weight 375.06
_space_group_crystal_system monoclinic
_space_group_IT_number 14
_space_group_name_Hall '-P 2ybc'
_space_group_name_H-M_alt 'P 1 21/c 1'
_atom_sites_solution_hydrogens geom
_atom_sites_solution_primary dual
_audit_creation_date 2025-09-26
_audit_creation_method
;
Olex2 1.5
(compiled 2022.04.07 svn.rca3783a0 for OlexSys, GUI svn.r6498)
;
_audit_update_record
;
2025-09-27 deposited with the CCDC.	2025-10-07 downloaded from the CCDC.
;
_cell_angle_alpha 90
_cell_angle_beta 114.9450(10)
_cell_angle_gamma 90
_cell_formula_units_Z 4
_cell_length_a 10.59350(10)
_cell_length_b 14.81640(10)
_cell_length_c 9.14230(10)
_cell_measurement_reflns_used 22314
_cell_measurement_temperature 100.01(10)
_cell_measurement_theta_max 73.9260
_cell_measurement_theta_min 4.6010
_cell_volume 1301.09(2)
_computing_cell_refinement 'CrysAlisPro 1.171.39.28b (Rigaku OD, 2015)'
_computing_data_collection 'CrysAlisPro 1.171.39.28b (Rigaku OD, 2015)'
_computing_data_reduction 'CrysAlisPro 1.171.39.28b (Rigaku OD, 2015)'
_computing_molecular_graphics 'Olex2 1.5 (Dolomanov et al., 2009)'
_computing_publication_material 'Olex2 1.5 (Dolomanov et al., 2009)'
_computing_structure_refinement 'SHELXL 2019/3 (Sheldrick, 2015)'
_computing_structure_solution 'SHELXT 2018/2 (Sheldrick, 2018)'
_diffrn_ambient_environment N~2~
_diffrn_ambient_temperature 100.01(10)
_diffrn_detector 'CCD plate'
_diffrn_measured_fraction_theta_full 0.998
_diffrn_measured_fraction_theta_max 0.986
_diffrn_measurement_details
;
List of Runs (angles in degrees, time in seconds):

  # Type    Start    End  Width  t~exp~   \w     \q     \k     \f   Frames
#--------------------------------------------------------------------------
  1  \w    -83.00 -38.00   0.50    0.50    --    0.00 -57.00 -30.00   90
  2  \w    -28.00  21.00   0.50    0.50    --    0.00 -57.00 -30.00   98
  3  \w     -2.00  44.00   0.50    0.50    --   24.00  70.00 -42.19   92
  4  \w     86.00 112.00   0.50    0.50    --   24.00  70.00 -42.19   52
  5  \w    -49.00   0.00   0.50    0.50    --   40.00 -43.00-139.48   98
  6  \w      6.00  58.00   0.50    0.50    --   40.00 -43.00-139.48  104
  7  \w     25.00  64.00   0.50    0.50    --   52.00  72.00 159.26   78
  8  \w     25.00  51.00   0.50    0.50    --   52.00  71.00  65.42   52
  9  \w    113.00 141.00   0.50    0.50    --   52.00  71.00  65.42   56
 10  \w     87.00 135.00   0.50    0.50    --   56.00  72.00 -90.31   96
 11  \w     29.00  58.00   0.50    0.50    --   56.00  72.00 -90.31   58
 12  \w     32.00  72.00   0.50    0.50    --   56.00  75.00 -47.01   80
 13  \w     32.00  58.00   0.50    0.50    --   60.00  75.00 -87.00   52
 14  \w     32.00  61.00   0.50    0.50    --   60.00  75.00-154.50   58
 15  \w     87.00 113.00   0.50    0.50    --   64.00  73.00 154.51   52
 16  \w     36.00  64.00   0.50    0.50    --   64.00  74.00 -78.13   56
 17  \w     37.00  66.00   0.50    0.50    --   64.00  75.00  79.57   58
 18  \w     37.00  74.00   0.50    0.50    --   64.00  73.00 154.51   74
 19  \w    122.00 148.00   0.50    0.50    --   64.00  74.00 -78.13   52
 20  \w     40.00  69.00   0.50    0.50    --   68.00  75.00  50.34   58
 21  \w     40.00  65.00   0.50    0.50    --   68.00  75.00 -18.09   50
 22  \w     46.00  72.00   0.50    0.50    --   72.00  75.00   0.40   52
 23  \w     44.00  70.00   0.50    0.50    --   72.00  75.00 164.87   52
 24  \w     88.00 165.00   0.50    0.50    --   76.00  75.00-153.46  154
 25  \w     48.00  85.00   0.50    0.50    --   76.00  75.00-153.46   74
 26  \w     53.00  93.00   0.50    0.50    --   76.00  61.00  54.14   80
 27  \w     49.00  77.00   0.50    0.50    --   76.00  75.00  88.47   56
 28  \w    122.00 148.00   0.50    0.50    --   80.00  69.00-177.97   52
 29  \w     90.00 116.00   0.50    0.50    --   80.00  69.00-177.97   52
 30  \w     54.00  83.00   0.50    0.50    --   80.00  69.00-177.97   58
 31  \w    129.00 173.00   0.50    0.50    --   84.00  63.00-127.72   88
 32  \w     60.00  86.00   0.50    0.50    --   84.00  63.00-127.72   52
 33  \w     72.00 177.00   0.50    0.50    --   95.80  59.00 110.37  210
 34  \w     77.00 157.00   0.50    0.50    --   95.80  61.00 -60.00  160
 35  \w     74.00 121.00   0.50    0.50    --   95.80  61.00-180.00   94
 36  \w     80.00 112.00   0.50    0.50    --   95.80 -82.00 150.00   64
 37  \w     71.00 184.00   0.50    0.50    --   95.80  64.00  41.04  226
 38  \w     18.00  60.00   0.50    0.50    --   95.80 -82.00 150.00   84
 39  \w      7.00  75.00   0.50    0.50    --   95.80 -82.00-180.00  136
 40  \w     76.00 180.00   0.50    0.50    --   95.80  61.00  60.00  208
 41  \w     35.00 100.00   0.50    0.50    --   95.80 -77.00 -30.00  130
 42  \w    147.00 182.00   0.50    0.50    --   95.80  61.00-120.00   70
 43  \w      8.00  33.00   0.50    0.50    --   95.80 -77.00 -30.00   50
 44  \w     77.00 111.00   0.50    0.50    --   95.80  61.00-120.00   68
 45  \w     73.00  98.00   0.50    0.50    --   95.80  61.00  90.00   50
 46  \w     75.00 155.00   0.50    0.50    --   95.80  61.00 120.00  160
 47  \w     50.00 122.00   0.50    0.50    --   95.80 -82.00 -90.00  144
 48  \w     81.00 171.00   0.50    0.50    --   95.80  45.00  30.00  180
 49  \w     68.00 125.00   0.50    0.50    --   95.80 -82.00  30.00  114
 50  \w      7.00  64.00   0.50    0.50    --   95.80 -82.00  30.00  114
 51  \w     68.00 114.00   0.50    0.50    --   95.80  72.00 -83.76   92
 52  \w    123.00 164.00   0.50    0.50    --   95.80  15.00-120.00   82
 53  \w     72.00 117.00   0.50    0.50    --   95.80  15.00-120.00   90
 54  \w     72.00 110.00   0.50    0.50    --   95.80  61.00  -6.06   76
 55  \w      7.00 117.00   0.50    0.50    --   95.80 -61.00-180.00  220
 56  \w      6.00 108.00   0.50    0.50    --   95.80 -61.00  30.00  204
 57  \w     73.00 101.00   0.50    0.50    --   95.80  61.00 -90.00   56
 58  \w    154.00 179.00   0.50    0.50    --   95.80  61.00 -90.00   50
 59  \w     72.00 144.00   0.50    0.50    --   95.80  61.00 -30.00  144
;
_diffrn_measurement_device 'four-circle diffractometer'
_diffrn_measurement_device_type 'XtaLAB AFC12 (RINC): Kappa single'
_diffrn_measurement_method '\w scans'
_diffrn_orient_matrix_type 'CrysAlisPro convention (1999,Acta A55,543-557)'
_diffrn_orient_matrix_UB_11 0.0188225000
_diffrn_orient_matrix_UB_12 -0.0988725000
_diffrn_orient_matrix_UB_13 -0.0387567000
_diffrn_orient_matrix_UB_21 0.0247686000
_diffrn_orient_matrix_UB_22 0.0313668000
_diffrn_orient_matrix_UB_23 -0.1464670000
_diffrn_orient_matrix_UB_31 0.1573897000
_diffrn_orient_matrix_UB_32 0.0068756000
_diffrn_orient_matrix_UB_33 0.1076595000
_diffrn_radiation_monochromator graphite
_diffrn_radiation_probe x-ray
_diffrn_radiation_type 'Cu K\a'
_diffrn_radiation_wavelength 1.54184
_diffrn_reflns_av_R_equivalents 0.0465
_diffrn_reflns_av_unetI/netI 0.0163
_diffrn_reflns_Laue_measured_fraction_full 0.998
_diffrn_reflns_Laue_measured_fraction_max 0.986
_diffrn_reflns_limit_h_max 13
_diffrn_reflns_limit_h_min -12
_diffrn_reflns_limit_k_max 18
_diffrn_reflns_limit_k_min -18
_diffrn_reflns_limit_l_max 11
_diffrn_reflns_limit_l_min -11
_diffrn_reflns_number 28471
_diffrn_reflns_point_group_measured_fraction_full 0.998
_diffrn_reflns_point_group_measured_fraction_max 0.986
_diffrn_reflns_theta_full 67.684
_diffrn_reflns_theta_max 74.387
_diffrn_reflns_theta_min 4.604
_diffrn_source 'fine-focus sealed X-ray tube'
_diffrn_source_type 'Enhance (Cu) X-ray Source'
_exptl_absorpt_coefficient_mu 7.857
_exptl_absorpt_correction_T_max 1.00000
_exptl_absorpt_correction_T_min 0.17428
_exptl_absorpt_correction_type multi-scan
_exptl_absorpt_process_details
;
CrysAlisPro 1.171.39.28b (Rigaku Oxford Diffraction, 2015)
Empirical absorption correction using spherical harmonics,
 implemented in SCALE3 ABSPACK scaling algorithm.
;
_exptl_crystal_colour colourless
_exptl_crystal_colour_primary colourless
_exptl_crystal_density_diffrn 1.915
_exptl_crystal_description block
_exptl_crystal_F_000 736
_exptl_crystal_size_max 0.12
_exptl_crystal_size_mid 0.1
_exptl_crystal_size_min 0.08
_refine_diff_density_max 0.395
_refine_diff_density_min -0.570
_refine_diff_density_rms 0.078
_refine_ls_extinction_method none
_refine_ls_goodness_of_fit_ref 1.085
_refine_ls_hydrogen_treatment constr
_refine_ls_matrix_type full
_refine_ls_number_parameters 163
_refine_ls_number_reflns 2621
_refine_ls_number_restraints 0
_refine_ls_restrained_S_all 1.085
_refine_ls_R_factor_all 0.0226
_refine_ls_R_factor_gt 0.0222
_refine_ls_shift/su_max 0.001
_refine_ls_shift/su_mean 0.000
_refine_ls_structure_factor_coef Fsqd
_refine_ls_weighting_details 'w=1/[\s^2^(Fo^2^)+(0.0314P)^2^+1.3855P] where P=(Fo^2^+2Fc^2^)/3'
_refine_ls_weighting_scheme calc
_refine_ls_wR_factor_gt 0.0585
_refine_ls_wR_factor_ref 0.0588
_reflns_Friedel_coverage 0.000
_reflns_number_gt 2583
_reflns_number_total 2621
_reflns_threshold_expression 'I > 2\s(I)'
_cod_data_source_file d5gc03912f2.cif
_cod_data_source_block 20250926_dg-zbr
_cod_depositor_comments 'Adding full bibliography for 7251018.cif.'
_cod_database_code 7251018
_shelx_shelxl_version_number 2019/3
_shelx_space_group_comment
;
The symmetry employed for this shelxl refinement is uniquely defined
by the following loop, which should always be used as a source of
symmetry information in preference to the above space-group names.
They are only intended as comments.
;
_shelx_estimated_absorpt_t_max 0.572
_shelx_estimated_absorpt_t_min 0.452
_olex2_refinement_description
;
1. Fixed Uiso
 At 1.2 times of:
  All C(H) groups, All C(H,H) groups
2.a Ternary CH refined with riding coordinates:
 C9(H9), C13(H13), C8(H8), C12(H12)
2.b Secondary CH2 refined with riding coordinates:
 C10(H10A,H10B), C11(H11A,H11B)
2.c Aromatic/amide H refined with riding coordinates:
 C5(H5), C1(H1), C4(H4), C3(H3), C2(H2)
;
_olex2_submission_special_instructions 'No special instructions were received'
_oxdiff_exptl_absorpt_empirical_details
;
Empirical correction (ABSPACK) includes:
- Absorption correction using spherical harmonics
- Frame scaling
;
_oxdiff_exptl_absorpt_empirical_full_max 6.410
_oxdiff_exptl_absorpt_empirical_full_min 0.450

loop_
_space_group_symop_operation_xyz
'x, y, z'
'-x, y+1/2, -z+1/2'
'-x, -y, -z'
'x, -y-1/2, z-1/2'

loop_
_atom_site_label
_atom_site_type_symbol
_atom_site_fract_x
_atom_site_fract_y
_atom_site_fract_z
_atom_site_U_iso_or_equiv
_atom_site_adp_type
_atom_site_occupancy
_atom_site_site_symmetry_order
_atom_site_calc_flag
_atom_site_refinement_flags_posn
_atom_site_refinement_flags_adp
_atom_site_refinement_flags_occupancy
_atom_site_disorder_assembly
_atom_site_disorder_group
Br2 Br 0.64316(2) 0.38093(2) 0.70660(2) 0.01937(8) Uani 1 1 d . . . . .
Br1 Br 0.76262(2) 0.56825(2) 0.57636(3) 0.02006(8) Uani 1 1 d . . . . .
O2 O 0.73326(15) 0.38343(10) 0.22883(18) 0.0187(3) Uani 1 1 d . . . . .
O1 O 0.50917(17) 0.39069(12) -0.04495(19) 0.0267(4) Uani 1 1 d . . . . .
N1 N 0.59735(18) 0.37013(11) 0.2280(2) 0.0164(3) Uani 1 1 d . . . . .
C9 C 0.6529(2) 0.33960(13) 0.5070(2) 0.0167(4) Uani 1 1 d . . . . .
H9 H 0.589562 0.287966 0.467982 0.020 Uiso 1 1 calc R U . . .
C13 C 0.6964(2) 0.49064(13) 0.3886(2) 0.0156(4) Uani 1 1 d . . . . .
H13 H 0.651090 0.528718 0.292878 0.019 Uiso 1 1 calc R U . . .
C8 C 0.5978(2) 0.41196(13) 0.3759(2) 0.0142(4) Uani 1 1 d . . . . .
H8 H 0.505087 0.433172 0.359111 0.017 Uiso 1 1 calc R U . . .
C5 C 0.2447(2) 0.42737(15) -0.0170(3) 0.0207(4) Uani 1 1 d . . . . .
H5 H 0.265052 0.476157 -0.067336 0.025 Uiso 1 1 calc R U . . .
C6 C 0.3489(2) 0.36619(14) 0.0728(2) 0.0186(4) Uani 1 1 d . . . . .
C7 C 0.4905(2) 0.37956(13) 0.0771(3) 0.0184(4) Uani 1 1 d . . . . .
C12 C 0.8120(2) 0.43812(14) 0.3697(2) 0.0180(4) Uani 1 1 d . . . . .
H12 H 0.875081 0.479017 0.348613 0.022 Uiso 1 1 calc R U . . .
C10 C 0.7972(2) 0.30558(14) 0.5341(3) 0.0189(4) Uani 1 1 d . . . . .
H10A H 0.786400 0.257105 0.458409 0.023 Uiso 1 1 calc R U . . .
H10B H 0.842245 0.280596 0.641995 0.023 Uiso 1 1 calc R U . . .
C1 C 0.3192(2) 0.29336(15) 0.1490(3) 0.0224(4) Uani 1 1 d . . . . .
H1 H 0.388880 0.252690 0.208471 0.027 Uiso 1 1 calc R U . . .
C11 C 0.8924(2) 0.37789(14) 0.5145(3) 0.0198(4) Uani 1 1 d . . . . .
H11A H 0.931643 0.414473 0.611438 0.024 Uiso 1 1 calc R U . . .
H11B H 0.968606 0.349002 0.500173 0.024 Uiso 1 1 calc R U . . .
C4 C 0.1103(2) 0.41468(17) -0.0305(3) 0.0247(5) Uani 1 1 d . . . . .
H4 H 0.040122 0.454881 -0.090651 0.030 Uiso 1 1 calc R U . . .
C3 C 0.0806(2) 0.34214(17) 0.0457(3) 0.0275(5) Uani 1 1 d . . . . .
H3 H -0.009506 0.333904 0.036325 0.033 Uiso 1 1 calc R U . . .
C2 C 0.1845(3) 0.28182(16) 0.1357(3) 0.0270(5) Uani 1 1 d . . . . .
H2 H 0.164000 0.233608 0.187204 0.032 Uiso 1 1 calc R U . . .

loop_
_atom_site_aniso_label
_atom_site_aniso_U_11
_atom_site_aniso_U_22
_atom_site_aniso_U_33
_atom_site_aniso_U_23
_atom_site_aniso_U_13
_atom_site_aniso_U_12
Br2 0.02456(14) 0.01873(12) 0.01582(12) 0.00239(7) 0.00948(10) 0.00230(8)
Br1 0.02400(14) 0.01548(12) 0.01967(13) -0.00269(7) 0.00821(10) -0.00404(7)
O2 0.0136(7) 0.0259(8) 0.0182(7) -0.0027(6) 0.0083(6) 0.0009(5)
O1 0.0237(8) 0.0422(10) 0.0153(7) 0.0008(7) 0.0093(7) 0.0047(7)
N1 0.0153(9) 0.0194(8) 0.0166(8) -0.0026(6) 0.0086(7) 0.0007(7)
C9 0.0193(10) 0.0162(9) 0.0147(9) 0.0002(7) 0.0071(8) -0.0009(8)
C13 0.0173(10) 0.0151(9) 0.0135(9) 0.0000(7) 0.0057(8) -0.0010(7)
C8 0.0151(9) 0.0135(9) 0.0136(9) -0.0014(7) 0.0057(8) 0.0001(7)
C5 0.0211(11) 0.0244(11) 0.0154(10) -0.0018(8) 0.0065(9) 0.0019(8)
C6 0.0181(10) 0.0215(10) 0.0143(9) -0.0053(8) 0.0051(8) -0.0012(8)
C7 0.0191(11) 0.0174(10) 0.0171(10) -0.0019(7) 0.0060(8) 0.0032(7)
C12 0.0163(10) 0.0202(10) 0.0172(10) 0.0004(8) 0.0069(8) -0.0009(8)
C10 0.0217(11) 0.0157(9) 0.0179(10) 0.0021(8) 0.0071(8) 0.0040(8)
C1 0.0224(11) 0.0174(10) 0.0223(11) -0.0057(8) 0.0046(9) -0.0028(8)
C11 0.0159(10) 0.0217(10) 0.0196(10) 0.0020(8) 0.0055(9) 0.0030(8)
C4 0.0198(11) 0.0313(12) 0.0185(10) -0.0038(9) 0.0035(9) 0.0032(9)
C3 0.0180(11) 0.0319(12) 0.0299(12) -0.0099(10) 0.0076(9) -0.0080(9)
C2 0.0274(12) 0.0222(11) 0.0292(12) -0.0074(9) 0.0098(10) -0.0105(9)

loop_
_atom_type_symbol
_atom_type_description
_atom_type_scat_dispersion_real
_atom_type_scat_dispersion_imag
_atom_type_scat_source
C C 0.0181 0.0091 'International Tables Vol C Tables 4.2.6.8 and 6.1.1.4'
H H 0.0000 0.0000 'International Tables Vol C Tables 4.2.6.8 and 6.1.1.4'
Br Br -0.6763 1.2805 'International Tables Vol C Tables 4.2.6.8 and 6.1.1.4'
N N 0.0311 0.0180 'International Tables Vol C Tables 4.2.6.8 and 6.1.1.4'
O O 0.0492 0.0322 'International Tables Vol C Tables 4.2.6.8 and 6.1.1.4'

loop_
_geom_angle_atom_site_label_1
_geom_angle_atom_site_label_2
_geom_angle_atom_site_label_3
_geom_angle
_geom_angle_site_symmetry_1
_geom_angle_site_symmetry_3
_geom_angle_publ_flag
N1 O2 C12 106.16(14) . . ?
O2 N1 C8 108.43(15) . . ?
C7 N1 O2 112.80(16) . . ?
C7 N1 C8 123.83(17) . . ?
Br2 C9 H9 106.6 . . ?
C8 C9 Br2 110.93(13) . . ?
C8 C9 H9 106.6 . . ?
C10 C9 Br2 113.12(14) . . ?
C10 C9 H9 106.6 . . ?
C10 C9 C8 112.50(16) . . ?
Br1 C13 H13 107.9 . . ?
C8 C13 Br1 119.90(13) . . ?
C8 C13 H13 107.9 . . ?
C12 C13 Br1 113.38(14) . . ?
C12 C13 H13 107.9 . . ?
C12 C13 C8 99.04(15) . . ?
N1 C8 C9 105.98(15) . . ?
N1 C8 C13 97.28(15) . . ?
N1 C8 H8 111.9 . . ?
C9 C8 C13 116.77(17) . . ?
C9 C8 H8 111.9 . . ?
C13 C8 H8 111.9 . . ?
C6 C5 H5 120.3 . . ?
C4 C5 H5 120.3 . . ?
C4 C5 C6 119.4(2) . . ?
C5 C6 C7 117.66(19) . . ?
C1 C6 C5 120.6(2) . . ?
C1 C6 C7 121.69(19) . . ?
O1 C7 N1 123.2(2) . . ?
O1 C7 C6 122.7(2) . . ?
N1 C7 C6 113.88(18) . . ?
O2 C12 C13 101.42(16) . . ?
O2 C12 H12 110.8 . . ?
O2 C12 C11 110.21(16) . . ?
C13 C12 H12 110.8 . . ?
C13 C12 C11 112.53(17) . . ?
C11 C12 H12 110.8 . . ?
C9 C10 H10A 108.7 . . ?
C9 C10 H10B 108.7 . . ?
C9 C10 C11 114.43(17) . . ?
H10A C10 H10B 107.6 . . ?
C11 C10 H10A 108.7 . . ?
C11 C10 H10B 108.7 . . ?
C6 C1 H1 120.3 . . ?
C6 C1 C2 119.5(2) . . ?
C2 C1 H1 120.3 . . ?
C12 C11 C10 110.85(17) . . ?
C12 C11 H11A 109.5 . . ?
C12 C11 H11B 109.5 . . ?
C10 C11 H11A 109.5 . . ?
C10 C11 H11B 109.5 . . ?
H11A C11 H11B 108.1 . . ?
C5 C4 H4 120.0 . . ?
C3 C4 C5 120.1(2) . . ?
C3 C4 H4 120.0 . . ?
C4 C3 H3 119.8 . . ?
C2 C3 C4 120.4(2) . . ?
C2 C3 H3 119.8 . . ?
C1 C2 H2 120.0 . . ?
C3 C2 C1 120.0(2) . . ?
C3 C2 H2 120.0 . . ?

loop_
_geom_bond_atom_site_label_1
_geom_bond_atom_site_label_2
_geom_bond_distance
_geom_bond_site_symmetry_2
_geom_bond_publ_flag
Br2 C9 1.968(2) . ?
Br1 C13 1.935(2) . ?
O2 N1 1.450(2) . ?
O2 C12 1.451(2) . ?
O1 C7 1.223(3) . ?
N1 C8 1.486(2) . ?
N1 C7 1.373(3) . ?
C9 H9 0.9800 . ?
C9 C8 1.529(3) . ?
C9 C10 1.528(3) . ?
C13 H13 0.9800 . ?
C13 C8 1.536(3) . ?
C13 C12 1.520(3) . ?
C8 H8 0.9800 . ?
C5 H5 0.9300 . ?
C5 C6 1.396(3) . ?
C5 C4 1.389(3) . ?
C6 C7 1.498(3) . ?
C6 C1 1.391(3) . ?
C12 H12 0.9800 . ?
C12 C11 1.524(3) . ?
C10 H10A 0.9700 . ?
C10 H10B 0.9700 . ?
C10 C11 1.533(3) . ?
C1 H1 0.9300 . ?
C1 C2 1.391(3) . ?
C11 H11A 0.9700 . ?
C11 H11B 0.9700 . ?
C4 H4 0.9300 . ?
C4 C3 1.387(4) . ?
C3 H3 0.9300 . ?
C3 C2 1.387(4) . ?
C2 H2 0.9300 . ?

loop_
_geom_torsion_atom_site_label_1
_geom_torsion_atom_site_label_2
_geom_torsion_atom_site_label_3
_geom_torsion_atom_site_label_4
_geom_torsion
_geom_torsion_site_symmetry_1
_geom_torsion_site_symmetry_2
_geom_torsion_site_symmetry_3
_geom_torsion_site_symmetry_4
_geom_torsion_publ_flag
Br2 C9 C8 N1 -174.62(12) . . . . ?
Br2 C9 C8 C13 78.40(18) . . . . ?
Br2 C9 C10 C11 -91.54(18) . . . . ?
Br1 C13 C8 N1 -172.70(13) . . . . ?
Br1 C13 C8 C9 -60.7(2) . . . . ?
Br1 C13 C12 O2 176.85(12) . . . . ?
Br1 C13 C12 C11 59.1(2) . . . . ?
O2 N1 C8 C9 -87.15(17) . . . . ?
O2 N1 C8 C13 33.44(18) . . . . ?
O2 N1 C7 O1 5.6(3) . . . . ?
O2 N1 C7 C6 -179.97(15) . . . . ?
O2 C12 C11 C10 -49.5(2) . . . . ?
N1 O2 C12 C13 -28.16(18) . . . . ?
N1 O2 C12 C11 91.24(18) . . . . ?
C9 C10 C11 C12 -41.6(2) . . . . ?
C13 C12 C11 C10 62.9(2) . . . . ?
C8 N1 C7 O1 139.6(2) . . . . ?
C8 N1 C7 C6 -46.0(3) . . . . ?
C8 C9 C10 C11 35.1(2) . . . . ?
C8 C13 C12 O2 48.63(17) . . . . ?
C8 C13 C12 C11 -69.1(2) . . . . ?
C5 C6 C7 O1 -49.7(3) . . . . ?
C5 C6 C7 N1 135.83(19) . . . . ?
C5 C6 C1 C2 -0.2(3) . . . . ?
C5 C4 C3 C2 0.0(3) . . . . ?
C6 C5 C4 C3 0.4(3) . . . . ?
C6 C1 C2 C3 0.6(3) . . . . ?
C7 N1 C8 C9 137.20(19) . . . . ?
C7 N1 C8 C13 -102.2(2) . . . . ?
C7 C6 C1 C2 -177.2(2) . . . . ?
C12 O2 N1 C8 -3.87(19) . . . . ?
C12 O2 N1 C7 137.09(17) . . . . ?
C12 C13 C8 N1 -48.98(17) . . . . ?
C12 C13 C8 C9 63.1(2) . . . . ?
C10 C9 C8 N1 57.5(2) . . . . ?
C10 C9 C8 C13 -49.4(2) . . . . ?
C1 C6 C7 O1 127.5(2) . . . . ?
C1 C6 C7 N1 -47.0(3) . . . . ?
C4 C5 C6 C7 176.84(19) . . . . ?
C4 C5 C6 C1 -0.3(3) . . . . ?
C4 C3 C2 C1 -0.5(3) . . . . ?
